data_4087079
loop_
_publ_author_name
'Koch, Alexander'
'Krieck, Sven'
'G\"orls, Helmar'
'Westerhausen, Matthias'

_publ_section_title
;
 Alkaline Earth Metal--Carbene Complexes with the Versatile Tridentate
 2,6-Bis(3-mesitylimidazol-2-ylidene)pyridine Ligand
;
_journal_issue 5
_journal_name_full Organometallics
_journal_page_first 994
_journal_paper_doi 10.1021/acs.organomet.6b00914
_journal_volume 36
_journal_year 2017
_chemical_formula_moiety 'C33 H37 Ca I2 N5 O'
_chemical_formula_sum 'C33 H37 Ca I2 N5 O'
_chemical_formula_weight 813.56
_chemical_name_systematic
; 
 ? 
;
_space_group_IT_number 14
_symmetry_cell_setting monoclinic
_symmetry_space_group_name_Hall '-P 2ybc'
_symmetry_space_group_name_H-M 'P 1 21/c 1'
_atom_sites_solution_hydrogens geom
_atom_sites_solution_primary direct
_atom_sites_solution_secondary difmap
_audit_creation_method SHELXL-97
_cell_angle_alpha 90
_cell_angle_beta 105.668(1)
_cell_angle_gamma 90
_cell_formula_units_Z 8
_cell_length_a 17.0402(3)
_cell_length_b 17.9185(3)
_cell_length_c 23.3967(5)
_cell_measurement_reflns_used 69807
_cell_measurement_temperature 133(2)
_cell_measurement_theta_max 27.10
_cell_measurement_theta_min 1.45
_cell_volume 6878.4(2)
_computing_cell_refinement DENZO
_computing_data_collection COLLECT
_computing_data_reduction DENZO
_computing_molecular_graphics SHELXTL/PC
_computing_publication_material SHELXL-97
_computing_structure_refinement 'SHELXL-97 (Sheldrick, 2008)'
_computing_structure_solution 'SHELXS-97 (Sheldrick, 2008)'
_diffrn_ambient_temperature 133(2)
_diffrn_measured_fraction_theta_full 0.997
_diffrn_measured_fraction_theta_max 0.997
_diffrn_measurement_device_type KappaCCD
_diffrn_measurement_method 'phi- + omega-scan'
_diffrn_radiation_monochromator graphite
_diffrn_radiation_source 'fine-focus sealed tube'
_diffrn_radiation_type MoK\a
_diffrn_radiation_wavelength 0.71073
_diffrn_reflns_av_R_equivalents 0.0466
_diffrn_reflns_av_sigmaI/netI 0.0409
_diffrn_reflns_limit_h_max 21
_diffrn_reflns_limit_h_min -21
_diffrn_reflns_limit_k_max 22
_diffrn_reflns_limit_k_min -22
_diffrn_reflns_limit_l_max 29
_diffrn_reflns_limit_l_min -29
_diffrn_reflns_number 69807
_diffrn_reflns_theta_full 27.10
_diffrn_reflns_theta_max 27.10
_diffrn_reflns_theta_min 1.45
_exptl_absorpt_coefficient_mu 2.010
_exptl_absorpt_correction_T_max 0.7456
_exptl_absorpt_correction_T_min 0.6277
_exptl_absorpt_correction_type multi-scan
_exptl_absorpt_process_details 'SADABS, Bruker-AXS, 2002'
_exptl_crystal_colour colourless
_exptl_crystal_density_diffrn 1.571
_exptl_crystal_density_method 'not measured'
_exptl_crystal_description prism
_exptl_crystal_F_000 3232
_exptl_crystal_size_max 0.108
_exptl_crystal_size_mid 0.106
_exptl_crystal_size_min 0.098
_refine_diff_density_max 3.749
_refine_diff_density_min -1.888
_refine_diff_density_rms 0.172
_refine_ls_extinction_method none
_refine_ls_goodness_of_fit_ref 1.188
_refine_ls_hydrogen_treatment constr
_refine_ls_matrix_type full
_refine_ls_number_parameters 770
_refine_ls_number_reflns 15126
_refine_ls_number_restraints 0
_refine_ls_restrained_S_all 1.188
_refine_ls_R_factor_all 0.0815
_refine_ls_R_factor_gt 0.0701
_refine_ls_shift/su_max 0.001
_refine_ls_shift/su_mean 0.000
_refine_ls_structure_factor_coef Fsqd
_refine_ls_weighting_details 'calc w=1/[\s^2^(Fo^2^)+(0.0272P)^2^+76.8145P] where P=(Fo^2^+2Fc^2^)/3'
_refine_ls_weighting_scheme calc
_refine_ls_wR_factor_gt 0.1561
_refine_ls_wR_factor_ref 0.1624
_reflns_number_gt 13227
_reflns_number_total 15126
_reflns_threshold_expression >2sigma(I)
_cod_data_source_file om6b00914_si_001.cif
_cod_data_source_block FO6004
_cod_depositor_comments 'Adding full bibliography for 4087076--4087082.cif.'
_cod_original_sg_symbol_H-M 'P 21/c'
_cod_database_code 4087079

loop_
_symmetry_equiv_pos_as_xyz
'x, y, z'
'-x, y+1/2, -z+1/2'
'-x, -y, -z'
'x, -y-1/2, z-1/2'

loop_
_atom_site_label
_atom_site_type_symbol
_atom_site_fract_x
_atom_site_fract_y
_atom_site_fract_z
_atom_site_U_iso_or_equiv
_atom_site_adp_type
_atom_site_occupancy
_atom_site_symmetry_multiplicity
_atom_site_calc_flag
_atom_site_refinement_flags
Ca1A Ca 0.86449(8) 0.86392(8) 0.62521(6) 0.0192(3) Uani 1 1 d .
I1A I 0.87928(3) 1.03266(3) 0.61362(2) 0.03236(13) Uani 1 1 d .
I2A I 0.86779(3) 0.69391(3) 0.63774(2) 0.03350(13) Uani 1 1 d .
O1A O 0.9702(3) 0.8493(3) 0.5788(2) 0.0283(11) Uani 1 1 d .
N1A N 0.9663(3) 0.8813(3) 0.7864(2) 0.0211(12) Uani 1 1 d .
N2A N 0.8368(3) 0.8742(3) 0.7635(2) 0.0206(12) Uani 1 1 d .
N3A N 0.7441(3) 0.8610(3) 0.6701(2) 0.0192(11) Uani 1 1 d .
N4A N 0.6598(3) 0.8481(3) 0.5744(3) 0.0205(12) Uani 1 1 d .
N5A N 0.6903(3) 0.8529(3) 0.4916(3) 0.0208(12) Uani 1 1 d .
C1A C 0.9019(4) 0.8716(4) 0.7387(3) 0.0203(13) Uani 1 1 d .
C2A C 0.9437(5) 0.8907(4) 0.8392(3) 0.0290(16) Uani 1 1 d .
H2AA H 0.9790 0.8991 0.8777 0.035 Uiso 1 1 calc R
C3A C 0.8624(5) 0.8855(4) 0.8245(3) 0.0279(16) Uani 1 1 d .
H3AA H 0.8286 0.8888 0.8507 0.033 Uiso 1 1 calc R
C4A C 0.7545(4) 0.8627(4) 0.7290(3) 0.0206(13) Uani 1 1 d .
C5A C 0.6917(5) 0.8554(5) 0.7563(3) 0.0292(16) Uani 1 1 d .
H5AA H 0.7014 0.8586 0.7981 0.035 Uiso 1 1 calc R
C6A C 0.6147(4) 0.8434(5) 0.7193(3) 0.0294(16) Uani 1 1 d .
H6AA H 0.5701 0.8378 0.7360 0.035 Uiso 1 1 calc R
C7A C 0.6012(4) 0.8394(4) 0.6584(3) 0.0249(15) Uani 1 1 d .
H7AA H 0.5483 0.8306 0.6329 0.030 Uiso 1 1 calc R
C8A C 0.6686(4) 0.8489(4) 0.6362(3) 0.0189(13) Uani 1 1 d .
C9A C 0.5865(4) 0.8407(4) 0.5296(3) 0.0279(16) Uani 1 1 d .
H9AA H 0.5335 0.8348 0.5349 0.033 Uiso 1 1 calc R
C10A C 0.6064(4) 0.8437(5) 0.4778(3) 0.0303(17) Uani 1 1 d .
H10A H 0.5700 0.8401 0.4391 0.036 Uiso 1 1 calc R
C11A C 0.7252(4) 0.8552(4) 0.5511(3) 0.0198(13) Uani 1 1 d .
C12A C 0.7380(4) 0.8577(4) 0.4493(3) 0.0219(14) Uani 1 1 d .
C13A C 0.7512(4) 0.9277(4) 0.4275(3) 0.0207(13) Uani 1 1 d .
C14A C 0.8000(4) 0.9298(4) 0.3878(3) 0.0251(15) Uani 1 1 d .
H14A H 0.8104 0.9764 0.3719 0.030 Uiso 1 1 calc R
C15A C 0.8336(4) 0.8657(5) 0.3711(3) 0.0281(16) Uani 1 1 d .
C16A C 0.8162(4) 0.7974(5) 0.3929(3) 0.0295(16) Uani 1 1 d .
H16A H 0.8381 0.7534 0.3806 0.035 Uiso 1 1 calc R
C17A C 0.7680(4) 0.7911(4) 0.4318(3) 0.0243(14) Uani 1 1 d .
C18A C 0.7172(5) 0.9977(4) 0.4474(4) 0.0310(17) Uani 1 1 d .
H18A H 0.6596 0.9899 0.4457 0.047 Uiso 1 1 calc R
H18B H 0.7220 1.0391 0.4212 0.047 Uiso 1 1 calc R
H18C H 0.7477 1.0095 0.4883 0.047 Uiso 1 1 calc R
C19A C 0.8888(5) 0.8681(6) 0.3294(4) 0.045(2) Uani 1 1 d .
H19A H 0.9381 0.8387 0.3464 0.068 Uiso 1 1 calc R
H19B H 0.9040 0.9199 0.3243 0.068 Uiso 1 1 calc R
H19C H 0.8598 0.8472 0.2908 0.068 Uiso 1 1 calc R
C20A C 0.7509(5) 0.7172(4) 0.4551(3) 0.0332(17) Uani 1 1 d .
H20A H 0.6919 0.7100 0.4464 0.050 Uiso 1 1 calc R
H20B H 0.7753 0.7155 0.4981 0.050 Uiso 1 1 calc R
H20C H 0.7744 0.6776 0.4360 0.050 Uiso 1 1 calc R
C21A C 1.0491(4) 0.8854(4) 0.7822(3) 0.0221(14) Uani 1 1 d .
C22A C 1.0804(4) 0.9559(4) 0.7759(3) 0.0273(15) Uani 1 1 d .
C23A C 1.1584(4) 0.9599(5) 0.7686(3) 0.0325(17) Uani 1 1 d .
H23A H 1.1813 1.0075 0.7653 0.039 Uiso 1 1 calc R
C24A C 1.2037(5) 0.8967(5) 0.7660(3) 0.0358(19) Uani 1 1 d .
C25A C 1.1712(5) 0.8276(5) 0.7741(3) 0.0352(19) Uani 1 1 d .
H25A H 1.2030 0.7841 0.7736 0.042 Uiso 1 1 calc R
C26A C 1.0935(5) 0.8195(5) 0.7828(3) 0.0295(16) Uani 1 1 d .
C27A C 1.0297(5) 1.0240(4) 0.7770(4) 0.0329(17) Uani 1 1 d .
H27A H 1.0001 1.0179 0.8073 0.049 Uiso 1 1 calc R
H27B H 0.9906 1.0307 0.7381 0.049 Uiso 1 1 calc R
H27C H 1.0651 1.0679 0.7865 0.049 Uiso 1 1 calc R
C28A C 1.2865(5) 0.9033(7) 0.7546(4) 0.054(3) Uani 1 1 d .
H28A H 1.2855 0.9434 0.7259 0.081 Uiso 1 1 calc R
H28B H 1.3005 0.8561 0.7386 0.081 Uiso 1 1 calc R
H28C H 1.3274 0.9148 0.7919 0.081 Uiso 1 1 calc R
C29A C 1.0584(5) 0.7461(4) 0.7923(4) 0.039(2) Uani 1 1 d .
H29A H 1.0356 0.7494 0.8264 0.059 Uiso 1 1 calc R
H29B H 1.1012 0.7080 0.7999 0.059 Uiso 1 1 calc R
H29C H 1.0152 0.7326 0.7568 0.059 Uiso 1 1 calc R
C30A C 1.0509(5) 0.8308(6) 0.6162(4) 0.046(2) Uani 1 1 d .
H30A H 1.0573 0.7760 0.6196 0.055 Uiso 1 1 calc R
H30B H 1.0580 0.8516 0.6565 0.055 Uiso 1 1 calc R
C31A C 1.1115(5) 0.8621(5) 0.5897(4) 0.041(2) Uani 1 1 d .
H31A H 1.1339 0.8234 0.5684 0.049 Uiso 1 1 calc R
H31B H 1.1568 0.8853 0.6202 0.049 Uiso 1 1 calc R
C32A C 1.0639(5) 0.9208(6) 0.5467(4) 0.047(2) Uani 1 1 d .
H32A H 1.0644 0.9694 0.5668 0.056 Uiso 1 1 calc R
H32B H 1.0870 0.9274 0.5125 0.056 Uiso 1 1 calc R
C33A C 0.9800(5) 0.8896(5) 0.5274(3) 0.0306(16) Uani 1 1 d .
H33A H 0.9392 0.9300 0.5161 0.037 Uiso 1 1 calc R
H33B H 0.9742 0.8556 0.4931 0.037 Uiso 1 1 calc R
Ca1B Ca 0.38202(8) 0.62524(8) 0.63049(6) 0.0197(3) Uani 1 1 d .
I1B I 0.40337(3) 0.45372(3) 0.63888(2) 0.03159(13) Uani 1 1 d .
I2B I 0.36789(3) 0.79429(3) 0.61407(2) 0.03134(13) Uani 1 1 d .
O1B O 0.2744(3) 0.6206(3) 0.6743(2) 0.0303(12) Uani 1 1 d .
N1B N 0.5493(3) 0.6427(3) 0.7684(2) 0.0203(11) Uani 1 1 d .
N2B N 0.5843(3) 0.6434(3) 0.6877(2) 0.0210(12) Uani 1 1 d .
N3B N 0.5055(3) 0.6243(3) 0.5906(3) 0.0206(11) Uani 1 1 d .
N4B N 0.4176(4) 0.6038(3) 0.4969(3) 0.0240(12) Uani 1 1 d .
N5B N 0.2876(4) 0.6068(4) 0.4701(3) 0.0262(13) Uani 1 1 d .
C1B C 0.5169(4) 0.6358(4) 0.7097(3) 0.0207(13) Uani 1 1 d .
C2B C 0.6329(4) 0.6535(4) 0.7837(3) 0.0254(15) Uani 1 1 d .
H2BA H 0.6676 0.6590 0.8228 0.030 Uiso 1 1 calc R
C3B C 0.6556(4) 0.6546(4) 0.7337(3) 0.0267(15) Uani 1 1 d .
H3BA H 0.7092 0.6616 0.7299 0.032 Uiso 1 1 calc R
C4B C 0.5795(4) 0.6337(4) 0.6268(3) 0.0228(14) Uani 1 1 d .
C5B C 0.6501(4) 0.6335(5) 0.6077(3) 0.0304(17) Uani 1 1 d .
H5BA H 0.7022 0.6417 0.6344 0.036 Uiso 1 1 calc R
C6B C 0.6408(5) 0.6208(5) 0.5482(4) 0.0373(19) Uani 1 1 d .
H6BA H 0.6877 0.6201 0.5336 0.045 Uiso 1 1 calc R
C7B C 0.5647(5) 0.6090(5) 0.5091(3) 0.0301(16) Uani 1 1 d .
H7BA H 0.5577 0.5992 0.4681 0.036 Uiso 1 1 calc R
C8B C 0.4992(4) 0.6125(4) 0.5338(3) 0.0240(14) Uani 1 1 d .
C9B C 0.3939(5) 0.5915(5) 0.4360(3) 0.0341(18) Uani 1 1 d .
H9BA H 0.4288 0.5835 0.4110 0.041 Uiso 1 1 calc R
C10B C 0.3122(5) 0.5930(5) 0.4192(3) 0.0346(18) Uani 1 1 d .
H10B H 0.2779 0.5861 0.3801 0.042 Uiso 1 1 calc R
C11B C 0.3518(4) 0.6138(4) 0.5192(3) 0.0213(13) Uani 1 1 d .
C12B C 0.2051(4) 0.6212(4) 0.4734(3) 0.0260(15) Uani 1 1 d .
C13B C 0.1616(4) 0.5641(4) 0.4914(3) 0.0273(15) Uani 1 1 d .
C14B C 0.0857(5) 0.5825(5) 0.4988(4) 0.0316(17) Uani 1 1 d .
H14B H 0.0548 0.5452 0.5118 0.038 Uiso 1 1 calc R
C15B C 0.0539(4) 0.6538(5) 0.4880(3) 0.0293(16) Uani 1 1 d .
C16B C 0.0974(5) 0.7075(4) 0.4678(3) 0.0305(16) Uani 1 1 d .
H16B H 0.0743 0.7557 0.4585 0.037 Uiso 1 1 calc R
C17B C 0.1742(4) 0.6930(4) 0.4608(3) 0.0277(15) Uani 1 1 d .
C18B C 0.1949(5) 0.4863(5) 0.5030(5) 0.045(2) Uani 1 1 d .
H18D H 0.2544 0.4885 0.5184 0.068 Uiso 1 1 calc R
H18E H 0.1805 0.4577 0.4660 0.068 Uiso 1 1 calc R
H18F H 0.1717 0.4621 0.5323 0.068 Uiso 1 1 calc R
C19B C -0.0291(5) 0.6710(5) 0.4978(4) 0.043(2) Uani 1 1 d .
H19D H -0.0279 0.6594 0.5390 0.064 Uiso 1 1 calc R
H19E H -0.0709 0.6406 0.4709 0.064 Uiso 1 1 calc R
H19F H -0.0417 0.7240 0.4900 0.064 Uiso 1 1 calc R
C20B C 0.2229(5) 0.7541(5) 0.4417(4) 0.0362(18) Uani 1 1 d .
H20D H 0.1902 0.7998 0.4338 0.054 Uiso 1 1 calc R
H20E H 0.2371 0.7386 0.4056 0.054 Uiso 1 1 calc R
H20F H 0.2728 0.7634 0.4734 0.054 Uiso 1 1 calc R
C21B C 0.5027(4) 0.6271(4) 0.8109(3) 0.0192(13) Uani 1 1 d .
C22B C 0.5040(4) 0.5549(4) 0.8322(3) 0.0243(14) Uani 1 1 d .
C23B C 0.4596(4) 0.5398(4) 0.8728(3) 0.0284(16) Uani 1 1 d .
H23B H 0.4596 0.4904 0.8875 0.034 Uiso 1 1 calc R
C24B C 0.4150(4) 0.5946(5) 0.8926(3) 0.0288(16) Uani 1 1 d .
C25B C 0.4149(4) 0.6664(5) 0.8704(3) 0.0295(16) Uani 1 1 d .
H25B H 0.3843 0.7041 0.8832 0.035 Uiso 1 1 calc R
C26B C 0.4592(4) 0.6847(4) 0.8295(3) 0.0251(15) Uani 1 1 d .
C27B C 0.5506(5) 0.4933(4) 0.8101(3) 0.0309(16) Uani 1 1 d .
H27D H 0.6057 0.5109 0.8119 0.046 Uiso 1 1 calc R
H27E H 0.5220 0.4806 0.7690 0.046 Uiso 1 1 calc R
H27F H 0.5540 0.4490 0.8352 0.046 Uiso 1 1 calc R
C28B C 0.3688(6) 0.5765(6) 0.9370(4) 0.046(2) Uani 1 1 d .
H28D H 0.3642 0.6214 0.9598 0.070 Uiso 1 1 calc R
H28E H 0.3978 0.5376 0.9640 0.070 Uiso 1 1 calc R
H28F H 0.3142 0.5586 0.9162 0.070 Uiso 1 1 calc R
C29B C 0.4622(6) 0.7634(5) 0.8074(4) 0.039(2) Uani 1 1 d .
H29D H 0.4282 0.7957 0.8247 0.059 Uiso 1 1 calc R
H29E H 0.4417 0.7642 0.7640 0.059 Uiso 1 1 calc R
H29F H 0.5186 0.7814 0.8191 0.059 Uiso 1 1 calc R
C30B C 0.2699(5) 0.5717(5) 0.7232(4) 0.0383(19) Uani 1 1 d .
H30C H 0.3156 0.5817 0.7587 0.046 Uiso 1 1 calc R
H30D H 0.2721 0.5187 0.7119 0.046 Uiso 1 1 calc R
C31B C 0.1908(6) 0.5888(6) 0.7354(5) 0.054(3) Uani 1 1 d .
H31C H 0.1978 0.6265 0.7673 0.065 Uiso 1 1 calc R
H31D H 0.1666 0.5432 0.7474 0.065 Uiso 1 1 calc R
C32B C 0.1382(6) 0.6186(6) 0.6777(5) 0.051(3) Uani 1 1 d .
H32C H 0.0950 0.6518 0.6843 0.061 Uiso 1 1 calc R
H32D H 0.1126 0.5776 0.6507 0.061 Uiso 1 1 calc R
C33B C 0.1985(4) 0.6616(5) 0.6532(4) 0.0315(17) Uani 1 1 d .
H33C H 0.1809 0.6628 0.6093 0.038 Uiso 1 1 calc R
H33D H 0.2045 0.7135 0.6683 0.038 Uiso 1 1 calc R

loop_
_atom_site_aniso_label
_atom_site_aniso_U_11
_atom_site_aniso_U_22
_atom_site_aniso_U_33
_atom_site_aniso_U_23
_atom_site_aniso_U_13
_atom_site_aniso_U_12
Ca1A 0.0157(6) 0.0286(7) 0.0154(6) 0.0007(5) 0.0078(5) -0.0003(5)
I1A 0.0367(3) 0.0284(3) 0.0291(3) -0.00045(19) 0.0039(2) -0.0009(2)
I2A 0.0298(3) 0.0300(3) 0.0388(3) 0.0058(2) 0.0061(2) -0.0005(2)
O1A 0.021(2) 0.040(3) 0.025(3) 0.012(2) 0.009(2) 0.005(2)
N1A 0.021(3) 0.029(3) 0.014(3) -0.001(2) 0.006(2) 0.002(2)
N2A 0.021(3) 0.026(3) 0.017(3) 0.001(2) 0.009(2) 0.001(2)
N3A 0.014(3) 0.027(3) 0.018(3) 0.002(2) 0.007(2) 0.002(2)
N4A 0.016(3) 0.028(3) 0.020(3) 0.002(2) 0.007(2) 0.000(2)
N5A 0.015(3) 0.030(3) 0.021(3) 0.001(2) 0.009(2) -0.003(2)
C1A 0.023(3) 0.025(3) 0.015(3) 0.001(3) 0.009(3) 0.000(3)
C2A 0.035(4) 0.039(4) 0.012(3) -0.003(3) 0.005(3) -0.001(3)
C3A 0.028(4) 0.040(4) 0.020(3) -0.001(3) 0.014(3) -0.003(3)
C4A 0.024(3) 0.023(3) 0.018(3) -0.002(3) 0.012(3) -0.001(3)
C5A 0.029(4) 0.043(4) 0.022(4) 0.002(3) 0.017(3) 0.004(3)
C6A 0.018(3) 0.044(4) 0.031(4) 0.002(3) 0.015(3) 0.000(3)
C7A 0.024(3) 0.028(4) 0.026(4) 0.004(3) 0.012(3) 0.000(3)
C8A 0.019(3) 0.023(3) 0.016(3) 0.002(2) 0.006(2) 0.000(2)
C9A 0.014(3) 0.041(4) 0.027(4) -0.001(3) 0.003(3) -0.004(3)
C10A 0.018(3) 0.048(5) 0.023(4) 0.001(3) 0.001(3) 0.003(3)
C11A 0.018(3) 0.024(3) 0.018(3) 0.000(3) 0.006(3) 0.000(3)
C12A 0.018(3) 0.035(4) 0.013(3) 0.000(3) 0.005(2) 0.004(3)
C13A 0.018(3) 0.027(3) 0.015(3) 0.002(3) 0.000(2) -0.001(3)
C14A 0.022(3) 0.034(4) 0.018(3) 0.005(3) 0.002(3) -0.009(3)
C15A 0.019(3) 0.043(4) 0.021(3) 0.003(3) 0.005(3) 0.000(3)
C16A 0.024(4) 0.041(4) 0.021(3) 0.000(3) 0.002(3) 0.014(3)
C17A 0.024(3) 0.031(4) 0.015(3) 0.001(3) 0.001(3) 0.004(3)
C18A 0.038(4) 0.021(4) 0.032(4) 0.002(3) 0.007(3) 0.003(3)
C19A 0.037(5) 0.076(7) 0.027(4) 0.014(4) 0.017(4) 0.010(4)
C20A 0.040(4) 0.035(4) 0.025(4) 0.001(3) 0.010(3) 0.003(3)
C21A 0.014(3) 0.036(4) 0.015(3) 0.000(3) 0.002(2) -0.002(3)
C22A 0.022(3) 0.040(4) 0.019(3) -0.001(3) 0.003(3) -0.002(3)
C23A 0.021(3) 0.053(5) 0.023(4) 0.004(3) 0.004(3) -0.003(3)
C24A 0.020(4) 0.064(6) 0.022(4) 0.005(4) 0.003(3) 0.005(4)
C25A 0.032(4) 0.049(5) 0.021(4) -0.003(3) 0.001(3) 0.021(4)
C26A 0.030(4) 0.038(4) 0.018(3) -0.004(3) 0.001(3) 0.004(3)
C27A 0.032(4) 0.026(4) 0.039(4) -0.006(3) 0.007(3) -0.007(3)
C28A 0.028(4) 0.103(9) 0.035(5) 0.006(5) 0.014(4) 0.012(5)
C29A 0.045(5) 0.029(4) 0.038(5) 0.001(3) 0.002(4) 0.010(4)
C30A 0.023(4) 0.069(6) 0.046(5) 0.032(5) 0.010(4) 0.006(4)
C31A 0.024(4) 0.054(5) 0.043(5) 0.014(4) 0.008(4) 0.003(4)
C32A 0.035(5) 0.065(6) 0.039(5) 0.022(5) 0.008(4) -0.017(4)
C33A 0.029(4) 0.044(4) 0.021(4) 0.007(3) 0.009(3) 0.002(3)
Ca1B 0.0170(6) 0.0273(7) 0.0170(6) 0.0005(5) 0.0085(5) -0.0008(5)
I1B 0.0461(3) 0.0285(3) 0.0241(2) 0.00001(19) 0.0162(2) -0.0002(2)
I2B 0.0282(2) 0.0223(2) 0.0416(3) 0.0000(2) 0.0063(2) -0.00097(18)
O1B 0.023(3) 0.043(3) 0.032(3) 0.013(2) 0.020(2) 0.005(2)
N1B 0.020(3) 0.026(3) 0.015(3) 0.005(2) 0.005(2) 0.003(2)
N2B 0.018(3) 0.027(3) 0.018(3) 0.002(2) 0.005(2) -0.001(2)
N3B 0.017(3) 0.025(3) 0.021(3) 0.003(2) 0.007(2) 0.001(2)
N4B 0.025(3) 0.034(3) 0.016(3) -0.004(2) 0.011(2) 0.001(3)
N5B 0.027(3) 0.035(3) 0.015(3) 0.000(2) 0.002(2) 0.001(3)
C1B 0.015(3) 0.024(3) 0.026(3) 0.003(3) 0.010(3) 0.000(3)
C2B 0.021(3) 0.032(4) 0.022(3) -0.002(3) 0.004(3) 0.004(3)
C3B 0.015(3) 0.035(4) 0.027(4) -0.001(3) 0.000(3) 0.001(3)
C4B 0.020(3) 0.028(4) 0.023(3) 0.007(3) 0.008(3) 0.002(3)
C5B 0.013(3) 0.051(5) 0.030(4) 0.003(3) 0.010(3) 0.001(3)
C6B 0.023(4) 0.059(5) 0.037(4) 0.005(4) 0.019(3) 0.003(4)
C7B 0.032(4) 0.043(4) 0.021(4) 0.001(3) 0.017(3) 0.002(3)
C8B 0.026(4) 0.030(4) 0.020(3) 0.007(3) 0.013(3) 0.008(3)
C9B 0.035(4) 0.055(5) 0.014(3) -0.002(3) 0.007(3) 0.001(4)
C10B 0.039(4) 0.049(5) 0.014(3) 0.001(3) 0.003(3) 0.004(4)
C11B 0.024(3) 0.024(3) 0.018(3) 0.000(3) 0.008(3) 0.002(3)
C12B 0.027(4) 0.031(4) 0.016(3) -0.002(3) -0.002(3) -0.004(3)
C13B 0.024(4) 0.026(4) 0.027(4) -0.001(3) -0.001(3) -0.004(3)
C14B 0.025(4) 0.036(4) 0.032(4) -0.003(3) 0.006(3) -0.010(3)
C15B 0.024(4) 0.037(4) 0.024(4) -0.003(3) 0.002(3) 0.001(3)
C16B 0.027(4) 0.033(4) 0.028(4) -0.004(3) 0.001(3) 0.003(3)
C17B 0.027(4) 0.029(4) 0.022(4) 0.002(3) 0.000(3) 0.000(3)
C18B 0.036(5) 0.031(4) 0.062(6) 0.003(4) 0.003(4) -0.007(4)
C19B 0.027(4) 0.050(5) 0.051(6) -0.003(4) 0.009(4) 0.001(4)
C20B 0.035(4) 0.037(4) 0.033(4) 0.010(3) 0.003(3) 0.001(3)
C21B 0.017(3) 0.024(3) 0.015(3) 0.004(3) 0.001(2) 0.000(2)
C22B 0.024(3) 0.029(4) 0.019(3) 0.001(3) 0.003(3) 0.000(3)
C23B 0.025(4) 0.033(4) 0.025(4) 0.006(3) 0.004(3) -0.009(3)
C24B 0.022(3) 0.043(4) 0.022(4) -0.005(3) 0.006(3) 0.000(3)
C25B 0.025(4) 0.041(4) 0.022(4) -0.002(3) 0.005(3) 0.006(3)
C26B 0.026(3) 0.030(4) 0.019(3) 0.001(3) 0.005(3) 0.006(3)
C27B 0.042(4) 0.028(4) 0.025(4) 0.002(3) 0.013(3) 0.003(3)
C28B 0.043(5) 0.069(7) 0.035(5) 0.002(4) 0.024(4) -0.005(5)
C29B 0.053(5) 0.030(4) 0.037(5) 0.006(3) 0.017(4) 0.011(4)
C30B 0.036(4) 0.051(5) 0.033(4) 0.013(4) 0.019(4) 0.006(4)
C31B 0.060(6) 0.061(6) 0.062(6) 0.021(5) 0.049(5) 0.018(5)
C32B 0.032(5) 0.055(6) 0.073(7) 0.016(5) 0.028(5) 0.006(4)
C33B 0.026(4) 0.045(5) 0.029(4) 0.006(3) 0.016(3) 0.006(3)

loop_
_atom_type_symbol
_atom_type_description
_atom_type_scat_dispersion_real
_atom_type_scat_dispersion_imag
_atom_type_scat_source
C C 0.0033 0.0016 'International Tables Vol C Tables 4.2.6.8 and 6.1.1.4'
H H 0.0000 0.0000 'International Tables Vol C Tables 4.2.6.8 and 6.1.1.4'
N N 0.0061 0.0033 'International Tables Vol C Tables 4.2.6.8 and 6.1.1.4'
O O 0.0106 0.0060 'International Tables Vol C Tables 4.2.6.8 and 6.1.1.4'
Ca Ca 0.2262 0.3064 'International Tables Vol C Tables 4.2.6.8 and 6.1.1.4'
I I -0.4742 1.8119 'International Tables Vol C Tables 4.2.6.8 and 6.1.1.4'

loop_
_geom_angle_atom_site_label_1
_geom_angle_atom_site_label_2
_geom_angle_atom_site_label_3
_geom_angle
O1A Ca1A C11A 111.6(2)
O1A Ca1A N3A 171.8(2)
C11A Ca1A N3A 64.6(2)
O1A Ca1A C1A 118.5(2)
C11A Ca1A C1A 129.5(2)
N3A Ca1A C1A 64.9(2)
O1A Ca1A I1A 88.71(14)
C11A Ca1A I1A 94.86(16)
N3A Ca1A I1A 98.76(14)
C1A Ca1A I1A 92.04(16)
O1A Ca1A I2A 86.38(14)
C11A Ca1A I2A 89.64(16)
N3A Ca1A I2A 86.32(13)
C1A Ca1A I2A 87.77(16)
I1A Ca1A I2A 174.30(5)
C33A O1A C30A 108.1(6)
C33A O1A Ca1A 126.9(4)
C30A O1A Ca1A 117.6(5)
C1A N1A C2A 113.0(6)
C1A N1A C21A 122.8(6)
C2A N1A C21A 124.2(6)
C1A N2A C3A 111.8(6)
C1A N2A C4A 122.1(6)
C3A N2A C4A 126.0(6)
C8A N3A C4A 116.9(6)
C8A N3A Ca1A 120.9(4)
C4A N3A Ca1A 121.7(4)
C11A N4A C9A 111.5(6)
C11A N4A C8A 122.2(6)
C9A N4A C8A 126.3(6)
C11A N5A C10A 112.4(6)
C11A N5A C12A 121.9(5)
C10A N5A C12A 125.7(6)
N1A C1A N2A 102.3(5)
N1A C1A Ca1A 141.7(5)
N2A C1A Ca1A 115.7(4)
C3A C2A N1A 106.1(6)
C3A C2A H2AA 127.0
N1A C2A H2AA 127.0
C2A C3A N2A 106.9(6)
C2A C3A H3AA 126.6
N2A C3A H3AA 126.6
N3A C4A C5A 124.4(7)
N3A C4A N2A 114.8(6)
C5A C4A N2A 120.8(6)
C6A C5A C4A 116.4(7)
C6A C5A H5AA 121.8
C4A C5A H5AA 121.8
C5A C6A C7A 121.4(7)
C5A C6A H6AA 119.3
C7A C6A H6AA 119.3
C6A C7A C8A 116.9(7)
C6A C7A H7AA 121.5
C8A C7A H7AA 121.5
N3A C8A C7A 123.9(6)
N3A C8A N4A 115.4(6)
C7A C8A N4A 120.7(6)
C10A C9A N4A 106.2(6)
C10A C9A H9AA 126.9
N4A C9A H9AA 126.9
C9A C10A N5A 106.7(6)
C9A C10A H10A 126.6
N5A C10A H10A 126.6
N5A C11A N4A 103.1(5)
N5A C11A Ca1A 140.5(5)
N4A C11A Ca1A 116.3(4)
C13A C12A C17A 123.4(6)
C13A C12A N5A 118.7(6)
C17A C12A N5A 117.9(6)
C12A C13A C14A 116.6(6)
C12A C13A C18A 121.5(6)
C14A C13A C18A 121.9(7)
C15A C14A C13A 121.8(7)
C15A C14A H14A 119.1
C13A C14A H14A 119.1
C14A C15A C16A 118.9(7)
C14A C15A C19A 121.8(7)
C16A C15A C19A 119.3(7)
C17A C16A C15A 122.4(7)
C17A C16A H16A 118.8
C15A C16A H16A 118.8
C16A C17A C12A 116.8(7)
C16A C17A C20A 121.5(7)
C12A C17A C20A 121.8(7)
C13A C18A H18A 109.5
C13A C18A H18B 109.5
H18A C18A H18B 109.5
C13A C18A H18C 109.5
H18A C18A H18C 109.5
H18B C18A H18C 109.5
C15A C19A H19A 109.5
C15A C19A H19B 109.5
H19A C19A H19B 109.5
C15A C19A H19C 109.5
H19A C19A H19C 109.5
H19B C19A H19C 109.5
C17A C20A H20A 109.5
C17A C20A H20B 109.5
H20A C20A H20B 109.5
C17A C20A H20C 109.5
H20A C20A H20C 109.5
H20B C20A H20C 109.5
C22A C21A C26A 122.9(7)
C22A C21A N1A 117.5(6)
C26A C21A N1A 119.5(7)
C23A C22A C21A 117.8(7)
C23A C22A C27A 122.4(7)
C21A C22A C27A 119.8(6)
C24A C23A C22A 122.0(8)
C24A C23A H23A 119.0
C22A C23A H23A 119.0
C23A C24A C25A 118.4(7)
C23A C24A C28A 120.2(9)
C25A C24A C28A 121.3(9)
C24A C25A C26A 122.6(7)
C24A C25A H25A 118.7
C26A C25A H25A 118.7
C25A C26A C21A 116.2(7)
C25A C26A C29A 123.3(7)
C21A C26A C29A 120.6(7)
C22A C27A H27A 109.5
C22A C27A H27B 109.5
H27A C27A H27B 109.5
C22A C27A H27C 109.5
H27A C27A H27C 109.5
H27B C27A H27C 109.5
C24A C28A H28A 109.5
C24A C28A H28B 109.5
H28A C28A H28B 109.5
C24A C28A H28C 109.5
H28A C28A H28C 109.5
H28B C28A H28C 109.5
C26A C29A H29A 109.5
C26A C29A H29B 109.5
H29A C29A H29B 109.5
C26A C29A H29C 109.5
H29A C29A H29C 109.5
H29B C29A H29C 109.5
O1A C30A C31A 108.7(7)
O1A C30A H30A 110.0
C31A C30A H30A 110.0
O1A C30A H30B 110.0
C31A C30A H30B 110.0
H30A C30A H30B 108.3
C30A C31A C32A 103.5(7)
C30A C31A H31A 111.1
C32A C31A H31A 111.1
C30A C31A H31B 111.1
C32A C31A H31B 111.1
H31A C31A H31B 109.0
C33A C32A C31A 103.8(7)
C33A C32A H32A 111.0
C31A C32A H32A 111.0
C33A C32A H32B 111.0
C31A C32A H32B 111.0
H32A C32A H32B 109.0
O1A C33A C32A 104.6(6)
O1A C33A H33A 110.8
C32A C33A H33A 110.8
O1A C33A H33B 110.8
C32A C33A H33B 110.8
H33A C33A H33B 108.9
O1B Ca1B N3B 175.17(19)
O1B Ca1B C11B 119.1(2)
N3B Ca1B C11B 64.9(2)
O1B Ca1B C1B 110.2(2)
N3B Ca1B C1B 65.8(2)
C11B Ca1B C1B 130.7(2)
O1B Ca1B I2B 92.63(14)
N3B Ca1B I2B 90.32(14)
C11B Ca1B I2B 87.91(16)
C1B Ca1B I2B 92.46(16)
O1B Ca1B I1B 91.70(14)
N3B Ca1B I1B 85.47(14)
C11B Ca1B I1B 88.42(16)
C1B Ca1B I1B 87.71(16)
I2B Ca1B I1B 175.31(5)
C33B O1B C30B 109.9(5)
C33B O1B Ca1B 124.5(4)
C30B O1B Ca1B 125.5(4)
C1B N1B C2B 112.8(6)
C1B N1B C21B 122.1(6)
C2B N1B C21B 124.2(6)
C1B N2B C3B 111.2(6)
C1B N2B C4B 122.2(6)
C3B N2B C4B 126.3(6)
C8B N3B C4B 117.9(6)
C8B N3B Ca1B 121.6(5)
C4B N3B Ca1B 120.4(4)
C11B N4B C9B 111.8(6)
C11B N4B C8B 121.0(6)
C9B N4B C8B 127.0(6)
C11B N5B C10B 112.3(6)
C11B N5B C12B 120.5(6)
C10B N5B C12B 126.8(6)
N1B C1B N2B 102.6(6)
N1B C1B Ca1B 142.7(5)
N2B C1B Ca1B 114.4(5)
C3B C2B N1B 107.4(6)
C3B C2B H2BA 126.3
N1B C2B H2BA 126.3
C2B C3B N2B 106.0(6)
C2B C3B H3BA 127.0
N2B C3B H3BA 127.0
N3B C4B C5B 123.2(7)
N3B C4B N2B 116.5(6)
C5B C4B N2B 120.3(6)
C6B C5B C4B 117.0(7)
C6B C5B H5BA 121.5
C4B C5B H5BA 121.5
C5B C6B C7B 121.6(7)
C5B C6B H6BA 119.2
C7B C6B H6BA 119.2
C6B C7B C8B 115.6(7)
C6B C7B H7BA 122.2
C8B C7B H7BA 122.2
N3B C8B C7B 124.7(7)
N3B C8B N4B 115.2(6)
C7B C8B N4B 120.1(6)
C10B C9B N4B 106.8(7)
C10B C9B H9BA 126.6
N4B C9B H9BA 126.6
C9B C10B N5B 106.4(6)
C9B C10B H10B 126.8
N5B C10B H10B 126.8
N5B C11B N4B 102.7(6)
N5B C11B Ca1B 140.5(5)
N4B C11B Ca1B 116.4(5)
C17B C12B C13B 122.7(7)
C17B C12B N5B 118.0(7)
C13B C12B N5B 119.2(7)
C14B C13B C12B 116.9(7)
C14B C13B C18B 121.2(7)
C12B C13B C18B 122.0(7)
C15B C14B C13B 121.9(7)
C15B C14B H14B 119.1
C13B C14B H14B 119.1
C16B C15B C14B 119.2(7)
C16B C15B C19B 121.3(7)
C14B C15B C19B 119.5(7)
C15B C16B C17B 121.6(7)
C15B C16B H16B 119.2
C17B C16B H16B 119.2
C16B C17B C12B 117.6(7)
C16B C17B C20B 120.7(7)
C12B C17B C20B 121.7(7)
C13B C18B H18D 109.5
C13B C18B H18E 109.5
H18D C18B H18E 109.5
C13B C18B H18F 109.5
H18D C18B H18F 109.5
H18E C18B H18F 109.5
C15B C19B H19D 109.5
C15B C19B H19E 109.5
H19D C19B H19E 109.5
C15B C19B H19F 109.5
H19D C19B H19F 109.5
H19E C19B H19F 109.5
C17B C20B H20D 109.5
C17B C20B H20E 109.5
H20D C20B H20E 109.5
C17B C20B H20F 109.5
H20D C20B H20F 109.5
H20E C20B H20F 109.5
C22B C21B C26B 122.1(6)
C22B C21B N1B 117.8(6)
C26B C21B N1B 120.0(6)
C21B C22B C23B 118.0(7)
C21B C22B C27B 120.7(6)
C23B C22B C27B 121.2(7)
C22B C23B C24B 122.3(7)
C22B C23B H23B 118.9
C24B C23B H23B 118.9
C25B C24B C23B 118.4(7)
C25B C24B C28B 120.8(7)
C23B C24B C28B 120.8(8)
C24B C25B C26B 121.5(7)
C24B C25B H25B 119.2
C26B C25B H25B 119.2
C21B C26B C25B 117.6(7)
C21B C26B C29B 120.7(7)
C25B C26B C29B 121.6(7)
C22B C27B H27D 109.5
C22B C27B H27E 109.5
H27D C27B H27E 109.5
C22B C27B H27F 109.5
H27D C27B H27F 109.5
H27E C27B H27F 109.5
C24B C28B H28D 109.5
C24B C28B H28E 109.5
H28D C28B H28E 109.5
C24B C28B H28F 109.5
H28D C28B H28F 109.5
H28E C28B H28F 109.5
C26B C29B H29D 109.5
C26B C29B H29E 109.5
H29D C29B H29E 109.5
C26B C29B H29F 109.5
H29D C29B H29F 109.5
H29E C29B H29F 109.5
O1B C30B C31B 105.6(7)
O1B C30B H30C 110.6
C31B C30B H30C 110.6
O1B C30B H30D 110.6
C31B C30B H30D 110.6
H30C C30B H30D 108.7
C30B C31B C32B 104.7(7)
C30B C31B H31C 110.8
C32B C31B H31C 110.8
C30B C31B H31D 110.8
C32B C31B H31D 110.8
H31C C31B H31D 108.9
C31B C32B C33B 102.7(7)
C31B C32B H32C 111.2
C33B C32B H32C 111.2
C31B C32B H32D 111.2
C33B C32B H32D 111.2
H32C C32B H32D 109.1
O1B C33B C32B 104.3(6)
O1B C33B H33C 110.9
C32B C33B H33C 110.9
O1B C33B H33D 110.9
C32B C33B H33D 110.9
H33C C33B H33D 108.9

loop_
_geom_bond_atom_site_label_1
_geom_bond_atom_site_label_2
_geom_bond_distance
Ca1A O1A 2.357(5)
Ca1A C11A 2.538(7)
Ca1A N3A 2.545(5)
Ca1A C1A 2.561(7)
Ca1A I1A 3.0521(15)
Ca1A I2A 3.0595(15)
O1A C33A 1.451(8)
O1A C30A 1.454(9)
N1A C1A 1.350(9)
N1A C2A 1.400(9)
N1A C21A 1.442(8)
N2A C1A 1.385(8)
N2A C3A 1.390(9)
N2A C4A 1.432(9)
N3A C8A 1.334(8)
N3A C4A 1.342(8)
N4A C11A 1.372(8)
N4A C9A 1.403(9)
N4A C8A 1.413(8)
N5A C11A 1.358(9)
N5A C10A 1.388(9)
N5A C12A 1.443(8)
C2A C3A 1.338(11)
C2A H2AA 0.9500
C3A H3AA 0.9500
C4A C5A 1.391(9)
C5A C6A 1.380(11)
C5A H5AA 0.9500
C6A C7A 1.381(10)
C6A H6AA 0.9500
C7A C8A 1.394(9)
C7A H7AA 0.9500
C9A C10A 1.346(10)
C9A H9AA 0.9500
C10A H10A 0.9500
C12A C13A 1.394(10)
C12A C17A 1.403(10)
C13A C14A 1.406(10)
C13A C18A 1.506(10)
C14A C15A 1.385(11)
C14A H14A 0.9500
C15A C16A 1.387(11)
C15A C19A 1.529(10)
C16A C17A 1.384(10)
C16A H16A 0.9500
C17A C20A 1.490(11)
C18A H18A 0.9800
C18A H18B 0.9800
C18A H18C 0.9800
C19A H19A 0.9800
C19A H19B 0.9800
C19A H19C 0.9800
C20A H20A 0.9800
C20A H20B 0.9800
C20A H20C 0.9800
C21A C22A 1.395(10)
C21A C26A 1.402(10)
C22A C23A 1.387(10)
C22A C27A 1.500(11)
C23A C24A 1.383(12)
C23A H23A 0.9500
C24A C25A 1.390(13)
C24A C28A 1.509(11)
C25A C26A 1.401(11)
C25A H25A 0.9500
C26A C29A 1.485(12)
C27A H27A 0.9800
C27A H27B 0.9800
C27A H27C 0.9800
C28A H28A 0.9800
C28A H28B 0.9800
C28A H28C 0.9800
C29A H29A 0.9800
C29A H29B 0.9800
C29A H29C 0.9800
C30A C31A 1.455(11)
C30A H30A 0.9900
C30A H30B 0.9900
C31A C32A 1.527(12)
C31A H31A 0.9900
C31A H31B 0.9900
C32A C33A 1.487(11)
C32A H32A 0.9900
C32A H32B 0.9900
C33A H33A 0.9900
C33A H33B 0.9900
Ca1B O1B 2.332(5)
Ca1B N3B 2.522(6)
Ca1B C11B 2.522(7)
Ca1B C1B 2.540(7)
Ca1B I2B 3.0547(15)
Ca1B I1B 3.0948(15)
O1B C33B 1.453(9)
O1B C30B 1.460(9)
N1B C1B 1.341(9)
N1B C2B 1.387(9)
N1B C21B 1.456(8)
N2B C1B 1.387(8)
N2B C3B 1.404(9)
N2B C4B 1.414(9)
N3B C8B 1.320(9)
N3B C4B 1.328(9)
N4B C11B 1.371(9)
N4B C9B 1.390(9)
N4B C8B 1.433(9)
N5B C11B 1.362(9)
N5B C10B 1.388(10)
N5B C12B 1.451(10)
C2B C3B 1.327(10)
C2B H2BA 0.9500
C3B H3BA 0.9500
C4B C5B 1.392(9)
C5B C6B 1.376(11)
C5B H5BA 0.9500
C6B C7B 1.387(11)
C6B H6BA 0.9500
C7B C8B 1.390(10)
C7B H7BA 0.9500
C9B C10B 1.341(11)
C9B H9BA 0.9500
C10B H10B 0.9500
C12B C17B 1.392(10)
C12B C13B 1.394(10)
C13B C14B 1.390(11)
C13B C18B 1.502(11)
C14B C15B 1.383(11)
C14B H14B 0.9500
C15B C16B 1.373(11)
C15B C19B 1.524(11)
C16B C17B 1.387(11)
C16B H16B 0.9500
C17B C20B 1.512(11)
C18B H18D 0.9800
C18B H18E 0.9800
C18B H18F 0.9800
C19B H19D 0.9800
C19B H19E 0.9800
C19B H19F 0.9800
C20B H20D 0.9800
C20B H20E 0.9800
C20B H20F 0.9800
C21B C22B 1.385(10)
C21B C26B 1.405(10)
C22B C23B 1.390(10)
C22B C27B 1.530(10)
C23B C24B 1.396(11)
C23B H23B 0.9500
C24B C25B 1.386(12)
C24B C28B 1.499(11)
C25B C26B 1.409(10)
C25B H25B 0.9500
C26B C29B 1.508(11)
C27B H27D 0.9800
C27B H27E 0.9800
C27B H27F 0.9800
C28B H28D 0.9800
C28B H28E 0.9800
C28B H28F 0.9800
C29B H29D 0.9800
C29B H29E 0.9800
C29B H29F 0.9800
C30B C31B 1.482(11)
C30B H30C 0.9900
C30B H30D 0.9900
C31B C32B 1.503(14)
C31B H31C 0.9900
C31B H31D 0.9900
C32B C33B 1.515(11)
C32B H32C 0.9900
C32B H32D 0.9900
C33B H33C 0.9900
C33B H33D 0.9900
